data_1531149
loop_
_publ_author_name
'Berardan, D.'
'Godart, C.'
'Alleno, E.'
'Leroy, E.'
'Rogl, P.'

_publ_section_title
;
 Existence, structure and valence properties of the skutterudites Cey
 Fe4-x Cox Sb12
;
_journal_name_full 'Journal of Alloys Compd.'
_journal_page_first 30
_journal_page_last 35
_journal_volume 350
_journal_year 2003
_chemical_formula_sum 'Ce0.02 Co4 Sb11.81'
_space_group_IT_number 204
_symmetry_space_group_name_Hall '-I 2 2 3'
_symmetry_space_group_name_H-M 'I m -3'
_cell_angle_alpha 90
_cell_angle_beta 90
_cell_angle_gamma 90
_cell_formula_units_Z 2
_cell_length_a 9.034
_cell_length_b 9.034
_cell_length_c 9.034
_cell_volume 737.293
_citation_journal_id_ASTM JALCEU
_cod_data_source_file Berardan_JALCEU_2003_1321.cif
_cod_data_source_block Ce0.02Co4Sb11.81
_cod_original_cell_volume 737.2933
_cod_database_code 1531149

loop_
_symmetry_equiv_pos_as_xyz
x,y,z
-x,-y,z
x,-y,-z
-x,y,-z
z,x,y
-z,-x,y
z,-x,-y
-z,x,-y
y,z,x
y,-z,-x
-y,z,-x
-y,-z,x
-x,-y,-z
x,y,-z
-x,y,z
x,-y,z
-z,-x,-y
z,x,-y
-z,x,y
z,-x,y
-y,-z,-x
-y,z,x
y,-z,x
y,z,-x
x+1/2,y+1/2,z+1/2
-x+1/2,-y+1/2,z+1/2
x+1/2,-y+1/2,-z+1/2
-x+1/2,y+1/2,-z+1/2
z+1/2,x+1/2,y+1/2
-z+1/2,-x+1/2,y+1/2
z+1/2,-x+1/2,-y+1/2
-z+1/2,x+1/2,-y+1/2
y+1/2,z+1/2,x+1/2
y+1/2,-z+1/2,-x+1/2
-y+1/2,z+1/2,-x+1/2
-y+1/2,-z+1/2,x+1/2
-x+1/2,-y+1/2,-z+1/2
x+1/2,y+1/2,-z+1/2
-x+1/2,y+1/2,z+1/2
x+1/2,-y+1/2,z+1/2
-z+1/2,-x+1/2,-y+1/2
z+1/2,x+1/2,-y+1/2
-z+1/2,x+1/2,y+1/2
z+1/2,-x+1/2,y+1/2
-y+1/2,-z+1/2,-x+1/2
-y+1/2,z+1/2,x+1/2
y+1/2,-z+1/2,x+1/2
y+1/2,z+1/2,-x+1/2

loop_
_atom_site_label
_atom_site_type_symbol
_atom_site_fract_x
_atom_site_fract_y
_atom_site_fract_z
_atom_site_occupancy
_atom_site_U_iso_or_equiv
Co1 Co 0.25 0.25 0.25 1 0.0
Ce1 Ce 0 0 0 0.02 0.0
Sb1 Sb 0 0.336 0.16 0.984 0.0
